data_2208409
loop_
_publ_author_name
'Meng, Jie'
Zheng,Jian-Feng
'Fang, Hua'
'Jin, Li-Ren'

_publ_section_title
;
 (<i>Z</i>)-5-Amino-2-dibenzylamino-1-phenyl-6-(2-pyridyl)hex-4-en-3-one
;
_journal_coeditor_code RZ6168
_journal_issue 3
_journal_name_full 'Acta Crystallographica Section E'
_journal_page_first o938
_journal_page_last o939
_journal_paper_doi 10.1107/S1600536806003795
_journal_volume 62
_journal_year 2006
_chemical_formula_iupac 'C31 H31 N3 O'
_chemical_formula_moiety 'C31 H31 N3 O'
_chemical_formula_sum 'C31 H31 N3 O'
_chemical_formula_weight 461.59
_chemical_name_systematic
;
(Z)-2-Amino-5-dibenzylamino-6-phenyl-1-(2-pyridyl)hex-2-en-3-one
;
_space_group_IT_number 2
_symmetry_cell_setting triclinic
_symmetry_space_group_name_Hall '-P 1'
_symmetry_space_group_name_H-M 'P -1'
_atom_sites_solution_hydrogens geom
_atom_sites_solution_primary direct
_atom_sites_solution_secondary difmap
_audit_creation_method SHELXL-97
_cell_angle_alpha 76.427(6)
_cell_angle_beta 71.484(6)
_cell_angle_gamma 84.656(7)
_cell_formula_units_Z 2
_cell_length_a 9.003(3)
_cell_length_b 10.892(4)
_cell_length_c 13.802(5)
_cell_measurement_reflns_used 2165
_cell_measurement_temperature 273(2)
_cell_measurement_theta_max 25.587
_cell_measurement_theta_min 2.415
_cell_volume 1247.3(8)
_computing_cell_refinement 'SAINT (Bruker, 2001)'
_computing_data_collection 'SMART (Bruker, 2001)'
_computing_data_reduction SAINT
_computing_molecular_graphics 'ORTEP-3 (Farrugia, 1997) and ViewerPro (Accelrys, 2001)'
_computing_publication_material SHELXL97
_computing_structure_refinement 'SHELXL97 (Sheldrick, 1997)'
_computing_structure_solution 'SHELXS97 (Sheldrick, 1997)'
_diffrn_ambient_temperature 273(2)
_diffrn_measured_fraction_theta_full 0.984
_diffrn_measured_fraction_theta_max 0.984
_diffrn_measurement_device_type 'Bruker APEX area-detector'
_diffrn_measurement_method '\f and \w'
_diffrn_radiation_monochromator graphite
_diffrn_radiation_source 'fine-focus sealed tube'
_diffrn_radiation_type MoK\a
_diffrn_radiation_wavelength 0.71073
_diffrn_reflns_av_R_equivalents 0.0319
_diffrn_reflns_av_sigmaI/netI 0.0720
_diffrn_reflns_limit_h_max 10
_diffrn_reflns_limit_h_min -10
_diffrn_reflns_limit_k_max 12
_diffrn_reflns_limit_k_min -12
_diffrn_reflns_limit_l_max 16
_diffrn_reflns_limit_l_min -15
_diffrn_reflns_number 6380
_diffrn_reflns_theta_full 25.00
_diffrn_reflns_theta_max 25.00
_diffrn_reflns_theta_min 1.92
_diffrn_standards_decay_% 0
_diffrn_standards_interval_count 0
_diffrn_standards_interval_time 0
_diffrn_standards_number 0
_exptl_absorpt_coefficient_mu 0.075
_exptl_absorpt_correction_T_max 0.9844
_exptl_absorpt_correction_T_min 0.9593
_exptl_absorpt_correction_type multi-scan
_exptl_absorpt_process_details '(SADABS; Bruker, 2001)'
_exptl_crystal_colour yellow
_exptl_crystal_density_diffrn 1.229
_exptl_crystal_density_method 'not measured'
_exptl_crystal_description block
_exptl_crystal_F_000 492
_exptl_crystal_size_max 0.56
_exptl_crystal_size_mid 0.34
_exptl_crystal_size_min 0.21
_refine_diff_density_max 0.191
_refine_diff_density_min -0.192
_refine_ls_extinction_method none
_refine_ls_goodness_of_fit_ref 1.056
_refine_ls_hydrogen_treatment constr
_refine_ls_matrix_type full
_refine_ls_number_parameters 316
_refine_ls_number_reflns 4319
_refine_ls_number_restraints 19
_refine_ls_restrained_S_all 1.059
_refine_ls_R_factor_all 0.0799
_refine_ls_R_factor_gt 0.0636
_refine_ls_shift/su_max 0.000
_refine_ls_shift/su_mean 0.000
_refine_ls_structure_factor_coef Fsqd
_refine_ls_weighting_details 'calc w=1/[\s^2^(Fo^2^)+(0.0812P)^2^+0.1595P] where P=(Fo^2^+2Fc^2^)/3'
_refine_ls_weighting_scheme calc
_refine_ls_wR_factor_gt 0.1662
_refine_ls_wR_factor_ref 0.1782
_reflns_number_gt 3386
_reflns_number_total 4319
_reflns_threshold_expression I>2\s(I)
_cod_data_source_file rz6168.cif
_cod_data_source_block I
_cod_depositor_comments
;
The following automatic conversions were performed:
'_geom_bond_publ_flag' value 'NO' changed to 'no' according to
'/home/saulius/struct/CIF-dictionaries/cif_core.dic' dictionary named
'cif_core.dic' version 2.4.1 from 2010-06-29 (69
times).

'_geom_angle_publ_flag' value 'NO' changed to 'no' according to
'/home/saulius/struct/CIF-dictionaries/cif_core.dic' dictionary named
'cif_core.dic' version 2.4.1 from 2010-06-29 (115
times).

'_geom_torsion_publ_flag' value 'NO' changed to 'no' according to
'/home/saulius/struct/CIF-dictionaries/cif_core.dic' dictionary named
'cif_core.dic' version 2.4.1 from 2010-06-29 (60 times).

Automatic conversion script
Id: cif_fix_enum 1527 2010-12-29 10:47:43Z saulius 

The following automatic conversions were performed:

'_geom_bond_publ_flag' value 'NO' changed to 'no' according to
/home/saulius/struct/CIF-dictionaries/cif_core.dic dictionary named
'cif_core.dic' version 2.4.1 from 2010-06-29 (69
times).

'_geom_angle_publ_flag' value 'NO' changed to 'no' according
to /home/saulius/struct/CIF-dictionaries/cif_core.dic dictionary
named 'cif_core.dic' version 2.4.1 from 2010-06-29 (115
times).

'_geom_torsion_publ_flag' value 'NO' changed to 'no'
according to /home/saulius/struct/CIF-dictionaries/cif_core.dic
dictionary named 'cif_core.dic' version 2.4.1 from 2010-06-29 (60
times).

Automatic conversion script
Id: cif_fix_values 1715 2011-07-08 13:25:40Z adriana 
;
_cod_original_cell_volume 1247.2(8)
_cod_database_code 2208409
_cod_database_fobs_code 2208409

loop_
_symmetry_equiv_pos_as_xyz
'x, y, z'
'-x, -y, -z'

loop_
_atom_site_label
_atom_site_fract_x
_atom_site_fract_y
_atom_site_fract_z
_atom_site_U_iso_or_equiv
_atom_site_adp_type
_atom_site_calc_flag
_atom_site_refinement_flags
_atom_site_occupancy
_atom_site_type_symbol
O1 0.0706(2) 0.52032(16) 0.09477(12) 0.0670(5) Uani d . 1 O
C15 0.1609(2) 0.59698(19) 0.21393(15) 0.0444(5) Uani d . 1 C
H15A 0.2546 0.5601 0.2322 0.053 Uiso calc R 1 H
C23 0.1775(3) 0.57049(19) 0.10723(16) 0.0470(5) Uani d . 1 C
C9 0.3266(2) 0.72021(18) 0.32215(16) 0.0437(5) Uani d . 1 C
C25 0.3456(3) 0.60131(19) -0.07408(17) 0.0505(6) Uani d . 1 C
C14 0.4661(3) 0.7042(2) 0.24900(17) 0.0516(6) Uani d . 1 C
H14A 0.4709 0.7188 0.1789 0.062 Uiso calc R 1 H
C16 0.0216(3) 0.5303(2) 0.29939(17) 0.0528(6) Uani d . 1 C
H16A -0.0124 0.5756 0.3556 0.063 Uiso calc R 1 H
H16B -0.0644 0.5319 0.2710 0.063 Uiso calc R 1 H
C24 0.3161(3) 0.6087(2) 0.02686(16) 0.0515(5) Uani d . 1 C
H24A 0.3937 0.6415 0.0442 0.062 Uiso calc R 1 H
C17 0.0601(3) 0.3968(2) 0.34238(16) 0.0498(5) Uani d . 1 C
C8 0.1823(3) 0.7699(2) 0.29289(17) 0.0523(6) Uani d . 1 C
H8A 0.0912 0.7406 0.3520 0.063 Uiso calc R 1 H
H8B 0.1811 0.8614 0.2797 0.063 Uiso calc R 1 H
C10 0.3230(3) 0.6955(2) 0.42514(18) 0.0565(6) Uani d . 1 C
H10A 0.2289 0.7038 0.4766 0.068 Uiso calc R 1 H
C27 0.4636(3) 0.7703(2) -0.22811(17) 0.0539(6) Uani d . 1 C
C7 0.0466(3) 0.8063(2) 0.16528(19) 0.0543(6) Uani d . 1 C
H7A -0.0488 0.8039 0.2236 0.065 Uiso calc R 1 H
H7B 0.0253 0.7688 0.1140 0.065 Uiso calc R 1 H
C6 0.0924(2) 0.9405(2) 0.11711(17) 0.0525(6) Uani d DU 1 C
C26 0.4931(3) 0.6522(3) -0.15612(18) 0.0669(7) Uani d . 1 C
H26A 0.5662 0.6691 -0.1224 0.080 Uiso calc R 1 H
H26B 0.5409 0.5890 -0.1964 0.080 Uiso calc R 1 H
C13 0.5996(3) 0.6670(2) 0.2771(2) 0.0632(7) Uani d . 1 C
H13A 0.6940 0.6577 0.2261 0.076 Uiso calc R 1 H
C11 0.4562(4) 0.6586(2) 0.4530(2) 0.0690(7) Uani d . 1 C
H11A 0.4523 0.6436 0.5229 0.083 Uiso calc R 1 H
C28 0.5033(4) 0.8864(3) -0.2235(2) 0.0822(9) Uani d . 1 C
H28A 0.5512 0.8947 -0.1749 0.099 Uiso calc R 1 H
C12 0.5939(3) 0.6438(3) 0.3786(2) 0.0716(7) Uani d . 1 C
H12A 0.6840 0.6178 0.3977 0.086 Uiso calc R 1 H
C18 0.1452(3) 0.3697(2) 0.41209(18) 0.0632(7) Uani d . 1 C
H18A 0.1774 0.4355 0.4326 0.076 Uiso calc R 1 H
C22 0.0161(3) 0.2981(3) 0.3145(2) 0.0685(7) Uani d . 1 C
H22A -0.0406 0.3135 0.2670 0.082 Uiso calc R 1 H
C31 0.3648(4) 0.8605(3) -0.3601(2) 0.0797(8) Uani d . 1 C
H31A 0.3157 0.8512 -0.4079 0.096 Uiso calc R 1 H
C5 -0.0107(4) 1.0382(2) 0.1347(2) 0.0770(8) Uani d DU 1 C
H5A -0.1125 1.0214 0.1784 0.092 Uiso calc R 1 H
C19 0.1829(4) 0.2491(3) 0.4514(2) 0.0761(8) Uani d . 1 C
H19A 0.2413 0.2334 0.4980 0.091 Uiso calc R 1 H
C20 0.1373(4) 0.1517(3) 0.4240(2) 0.0786(8) Uani d . 1 C
H20A 0.1626 0.0691 0.4519 0.094 Uiso calc R 1 H
C1 0.2398(3) 0.9687(2) 0.0506(2) 0.0803(8) Uani d DU 1 C
H1A 0.3121 0.9035 0.0363 0.096 Uiso calc R 1 H
C30 0.4009(4) 0.9762(3) -0.3611(3) 0.0900(10) Uani d . 1 C
H30A 0.3780 1.0455 -0.4084 0.108 Uiso calc R 1 H
C21 0.0533(4) 0.1758(3) 0.3547(2) 0.0824(9) Uani d . 1 C
H21A 0.0212 0.1094 0.3348 0.099 Uiso calc R 1 H
C29 0.4705(4) 0.9910(3) -0.2929(3) 0.0958(11) Uani d . 1 C
H29A 0.4969 1.0712 -0.2920 0.115 Uiso calc R 1 H
C3 0.1789(5) 1.1864(3) 0.0249(3) 0.0985(11) Uani d DU 1 C
H3A 0.2087 1.2696 -0.0056 0.118 Uiso calc R 1 H
C4 0.0320(5) 1.1605(3) 0.0893(3) 0.0996(11) Uani d DU 1 C
H4A -0.0401 1.2261 0.1029 0.120 Uiso calc R 1 H
C2 0.2824(4) 1.0903(3) 0.0051(3) 0.1005(11) Uani d DU 1 C
H2A 0.3833 1.1075 -0.0398 0.121 Uiso calc R 1 H
N1 0.1686(2) 0.73285(15) 0.20208(13) 0.0447(4) Uani d . 1 N
N3 0.2474(3) 0.55393(18) -0.10781(15) 0.0649(6) Uani d . 1 N
H3B 0.1591 0.5255 -0.0649 0.078 Uiso calc R 1 H
H3C 0.2715 0.5513 -0.1728 0.078 Uiso calc R 1 H
N2 0.3943(3) 0.75754(18) -0.29557(15) 0.0634(6) Uani d . 1 N

loop_
_atom_site_aniso_label
_atom_site_aniso_U_11
_atom_site_aniso_U_22
_atom_site_aniso_U_33
_atom_site_aniso_U_12
_atom_site_aniso_U_13
_atom_site_aniso_U_23
O1 0.0780(12) 0.0731(11) 0.0525(9) -0.0330(10) -0.0177(8) -0.0098(8)
C15 0.0395(12) 0.0474(12) 0.0437(11) -0.0029(9) -0.0098(9) -0.0083(9)
C23 0.0517(13) 0.0428(11) 0.0460(12) -0.0020(10) -0.0145(10) -0.0089(9)
C9 0.0462(12) 0.0400(11) 0.0457(11) -0.0070(9) -0.0118(9) -0.0117(9)
C25 0.0566(14) 0.0418(11) 0.0473(12) 0.0104(10) -0.0125(11) -0.0079(9)
C14 0.0516(14) 0.0589(13) 0.0470(12) -0.0067(11) -0.0136(10) -0.0164(10)
C16 0.0433(13) 0.0623(14) 0.0475(12) -0.0031(10) -0.0061(10) -0.0117(10)
C24 0.0484(13) 0.0581(13) 0.0461(12) -0.0005(10) -0.0128(10) -0.0102(10)
C17 0.0443(12) 0.0590(13) 0.0374(11) -0.0118(10) -0.0012(9) -0.0052(10)
C8 0.0486(13) 0.0572(13) 0.0519(13) 0.0016(10) -0.0121(10) -0.0185(10)
C10 0.0625(15) 0.0598(14) 0.0458(12) -0.0076(12) -0.0124(11) -0.0122(10)
C27 0.0494(14) 0.0619(14) 0.0422(12) -0.0055(11) 0.0012(10) -0.0149(10)
C7 0.0427(13) 0.0596(14) 0.0613(14) 0.0035(11) -0.0181(11) -0.0133(11)
C6 0.0568(14) 0.0532(13) 0.0537(13) 0.0100(11) -0.0266(11) -0.0143(10)
C26 0.0566(15) 0.0835(17) 0.0477(13) 0.0139(13) -0.0063(11) -0.0086(12)
C13 0.0483(14) 0.0719(16) 0.0766(17) -0.0010(12) -0.0194(12) -0.0296(13)
C11 0.087(2) 0.0709(16) 0.0561(15) 0.0021(15) -0.0345(15) -0.0122(12)
C28 0.083(2) 0.094(2) 0.0697(17) -0.0281(17) -0.0064(15) -0.0322(16)
C12 0.0696(18) 0.0759(17) 0.085(2) 0.0133(14) -0.0411(16) -0.0285(15)
C18 0.0674(16) 0.0690(16) 0.0530(14) -0.0143(13) -0.0192(12) -0.0064(12)
C22 0.0756(18) 0.0680(16) 0.0655(15) -0.0158(14) -0.0292(14) -0.0051(13)
C31 0.095(2) 0.078(2) 0.0594(16) -0.0004(16) -0.0231(15) -0.0035(14)
C5 0.088(2) 0.0756(18) 0.0656(16) 0.0309(15) -0.0254(15) -0.0228(14)
C19 0.0790(19) 0.0802(19) 0.0657(17) -0.0097(16) -0.0280(15) 0.0022(14)
C20 0.081(2) 0.0641(17) 0.0729(18) -0.0003(15) -0.0140(15) 0.0065(14)
C1 0.0677(18) 0.0584(16) 0.096(2) 0.0054(13) -0.0142(16) 0.0009(14)
C30 0.100(3) 0.067(2) 0.076(2) -0.0014(17) -0.0024(18) 0.0023(15)
C21 0.099(2) 0.0604(17) 0.088(2) -0.0148(16) -0.0272(18) -0.0151(15)
C29 0.109(3) 0.0549(17) 0.103(3) -0.0278(17) 0.003(2) -0.0165(17)
C3 0.162(4) 0.0564(17) 0.091(2) -0.006(2) -0.067(2) -0.0018(16)
C4 0.159(3) 0.0649(19) 0.085(2) 0.047(2) -0.056(2) -0.0288(17)
C2 0.103(2) 0.067(2) 0.113(3) -0.0160(18) -0.029(2) 0.0178(17)
N1 0.0423(10) 0.0462(10) 0.0465(10) 0.0013(8) -0.0152(8) -0.0107(8)
N3 0.0899(16) 0.0575(12) 0.0466(11) -0.0094(11) -0.0143(11) -0.0163(9)
N2 0.0796(15) 0.0560(12) 0.0527(11) -0.0049(10) -0.0190(11) -0.0086(9)

loop_
_atom_type_symbol
_atom_type_description
_atom_type_scat_dispersion_real
_atom_type_scat_dispersion_imag
_atom_type_scat_source
C C 0.0033 0.0016 'International Tables Vol C Tables 4.2.6.8 and 6.1.1.4'
H H 0.0000 0.0000 'International Tables Vol C Tables 4.2.6.8 and 6.1.1.4'
N N 0.0061 0.0033 'International Tables Vol C Tables 4.2.6.8 and 6.1.1.4'
O O 0.0106 0.0060 'International Tables Vol C Tables 4.2.6.8 and 6.1.1.4'

loop_
_geom_angle_atom_site_label_1
_geom_angle_atom_site_label_2
_geom_angle_atom_site_label_3
_geom_angle
_geom_angle_publ_flag
N1 C15 C16 116.91(18) no
N1 C15 C23 108.31(16) no
C16 C15 C23 112.17(17) no
N1 C15 H15A 106.3 no
C16 C15 H15A 106.3 no
C23 C15 H15A 106.3 no
O1 C23 C24 123.3(2) no
O1 C23 C15 119.79(19) no
C24 C23 C15 116.90(19) no
C14 C9 C10 117.9(2) no
C14 C9 C8 122.21(19) no
C10 C9 C8 119.8(2) no
N3 C25 C24 123.4(2) no
N3 C25 C26 115.4(2) no
C24 C25 C26 121.1(2) no
C9 C14 C13 121.2(2) no
C9 C14 H14A 119.4 no
C13 C14 H14A 119.4 no
C17 C16 C15 112.24(18) no
C17 C16 H16A 109.2 no
C15 C16 H16A 109.2 no
C17 C16 H16B 109.2 no
C15 C16 H16B 109.2 no
H16A C16 H16B 107.9 no
C25 C24 C23 124.9(2) no
C25 C24 H24A 117.6 no
C23 C24 H24A 117.6 no
C22 C17 C18 117.2(2) no
C22 C17 C16 122.5(2) no
C18 C17 C16 120.3(2) no
N1 C8 C9 114.62(18) no
N1 C8 H8A 108.6 no
C9 C8 H8A 108.6 no
N1 C8 H8B 108.6 no
C9 C8 H8B 108.6 no
H8A C8 H8B 107.6 no
C11 C10 C9 120.9(2) no
C11 C10 H10A 119.6 no
C9 C10 H10A 119.6 no
N2 C27 C28 121.4(2) no
N2 C27 C26 116.4(2) no
C28 C27 C26 122.3(3) no
N1 C7 C6 111.69(17) no
N1 C7 H7A 109.3 no
C6 C7 H7A 109.3 no
N1 C7 H7B 109.3 no
C6 C7 H7B 109.3 no
H7A C7 H7B 107.9 no
C5 C6 C1 117.6(2) no
C5 C6 C7 121.8(2) no
C1 C6 C7 120.5(2) no
C27 C26 C25 112.0(2) no
C27 C26 H26A 109.2 no
C25 C26 H26A 109.2 no
C27 C26 H26B 109.2 no
C25 C26 H26B 109.2 no
H26A C26 H26B 107.9 no
C12 C13 C14 120.1(2) no
C12 C13 H13A 120.0 no
C14 C13 H13A 120.0 no
C12 C11 C10 120.1(2) no
C12 C11 H11A 119.9 no
C10 C11 H11A 119.9 no
C27 C28 C29 118.3(3) no
C27 C28 H28A 120.8 no
C29 C28 H28A 120.8 no
C13 C12 C11 119.9(2) no
C13 C12 H12A 120.1 no
C11 C12 H12A 120.1 no
C19 C18 C17 121.3(2) no
C19 C18 H18A 119.3 no
C17 C18 H18A 119.3 no
C17 C22 C21 121.6(3) no
C17 C22 H22A 119.2 no
C21 C22 H22A 119.2 no
N2 C31 C30 124.1(3) no
N2 C31 H31A 118.0 no
C30 C31 H31A 118.0 no
C6 C5 C4 121.4(3) no
C6 C5 H5A 119.3 no
C4 C5 H5A 119.3 no
C20 C19 C18 120.9(3) no
C20 C19 H19A 119.5 no
C18 C19 H19A 119.5 no
C19 C20 C21 119.0(3) no
C19 C20 H20A 120.5 no
C21 C20 H20A 120.5 no
C2 C1 C6 121.1(3) no
C2 C1 H1A 119.4 no
C6 C1 H1A 119.4 no
C31 C30 C29 118.7(3) no
C31 C30 H30A 120.7 no
C29 C30 H30A 120.7 no
C20 C21 C22 119.9(3) no
C20 C21 H21A 120.0 no
C22 C21 H21A 120.0 no
C30 C29 C28 119.5(3) no
C30 C29 H29A 120.3 no
C28 C29 H29A 120.3 no
C4 C3 C2 119.4(3) no
C4 C3 H3A 120.3 no
C2 C3 H3A 120.3 no
C3 C4 C5 120.0(3) no
C3 C4 H4A 120.0 no
C5 C4 H4A 120.0 no
C3 C2 C1 120.4(3) no
C3 C2 H2A 119.8 no
C1 C2 H2A 119.8 no
C8 N1 C7 110.99(17) no
C8 N1 C15 114.11(16) no
C7 N1 C15 114.71(16) no
C25 N3 H3B 120.0 no
C25 N3 H3C 120.0 no
H3B N3 H3C 120.0 no
C27 N2 C31 118.1(2) no

loop_
_geom_bond_atom_site_label_1
_geom_bond_atom_site_label_2
_geom_bond_distance
_geom_bond_publ_flag
O1 C23 1.225(3) no
C15 N1 1.456(3) no
C15 C16 1.523(3) no
C15 C23 1.525(3) no
C15 H15A 0.9800 no
C23 C24 1.401(3) no
C9 C14 1.365(3) no
C9 C10 1.373(3) no
C9 C8 1.498(3) no
C25 N3 1.313(3) no
C25 C24 1.353(3) no
C25 C26 1.497(3) no
C14 C13 1.376(3) no
C14 H14A 0.9300 no
C16 C17 1.489(3) no
C16 H16A 0.9700 no
C16 H16B 0.9700 no
C24 H24A 0.9300 no
C17 C22 1.353(3) no
C17 C18 1.376(3) no
C8 N1 1.446(3) no
C8 H8A 0.9700 no
C8 H8B 0.9700 no
C10 C11 1.370(4) no
C10 H10A 0.9300 no
C27 N2 1.312(3) no
C27 C28 1.366(4) no
C27 C26 1.489(3) no
C7 N1 1.451(3) no
C7 C6 1.493(3) no
C7 H7A 0.9700 no
C7 H7B 0.9700 no
C6 C5 1.359(3) no
C6 C1 1.366(3) no
C26 H26A 0.9700 no
C26 H26B 0.9700 no
C13 C12 1.349(4) no
C13 H13A 0.9300 no
C11 C12 1.360(4) no
C11 H11A 0.9300 no
C28 C29 1.382(5) no
C28 H28A 0.9300 no
C12 H12A 0.9300 no
C18 C19 1.355(4) no
C18 H18A 0.9300 no
C22 C21 1.372(4) no
C22 H22A 0.9300 no
C31 N2 1.322(3) no
C31 C30 1.327(4) no
C31 H31A 0.9300 no
C5 C4 1.366(3) no
C5 H5A 0.9300 no
C19 C20 1.343(4) no
C19 H19A 0.9300 no
C20 C21 1.364(4) no
C20 H20A 0.9300 no
C1 C2 1.359(3) no
C1 H1A 0.9300 no
C30 C29 1.329(5) no
C30 H30A 0.9300 no
C21 H21A 0.9300 no
C29 H29A 0.9300 no
C3 C4 1.351(4) no
C3 C2 1.352(4) no
C3 H3A 0.9300 no
C4 H4A 0.9300 no
C2 H2A 0.9300 no
N3 H3B 0.8600 no
N3 H3C 0.8600 no

loop_
_geom_hbond_atom_site_label_D
_geom_hbond_atom_site_label_H
_geom_hbond_atom_site_label_A
_geom_hbond_site_symmetry_A
_geom_hbond_distance_DH
_geom_hbond_distance_HA
_geom_hbond_distance_DA
_geom_hbond_angle_DHA
N3 H3B O1 2_565 0.86 2.35 2.987(3) 131

loop_
_geom_torsion_atom_site_label_1
_geom_torsion_atom_site_label_2
_geom_torsion_atom_site_label_3
_geom_torsion_atom_site_label_4
_geom_torsion
_geom_torsion_publ_flag
N1 C15 C23 O1 -118.3(2) no
C16 C15 C23 O1 12.2(3) no
N1 C15 C23 C24 60.2(2) no
C16 C15 C23 C24 -169.25(19) no
C10 C9 C14 C13 -1.3(3) no
C8 C9 C14 C13 175.4(2) no
N1 C15 C16 C17 -150.55(18) no
C23 C15 C16 C17 83.5(2) no
N3 C25 C24 C23 -1.8(4) no
C26 C25 C24 C23 176.0(2) no
O1 C23 C24 C25 3.7(4) no
C15 C23 C24 C25 -174.84(19) no
C15 C16 C17 C22 -101.8(3) no
C15 C16 C17 C18 77.2(3) no
C14 C9 C8 N1 33.9(3) no
C10 C9 C8 N1 -149.52(19) no
C14 C9 C10 C11 1.4(3) no
C8 C9 C10 C11 -175.3(2) no
N1 C7 C6 C5 -138.7(2) no
N1 C7 C6 C1 43.4(3) no
N2 C27 C26 C25 -72.9(3) no
C28 C27 C26 C25 105.9(3) no
N3 C25 C26 C27 70.2(3) no
C24 C25 C26 C27 -107.7(3) no
C9 C14 C13 C12 0.9(4) no
C9 C10 C11 C12 -1.2(4) no
N2 C27 C28 C29 -0.8(4) no
C26 C27 C28 C29 -179.6(2) no
C14 C13 C12 C11 -0.7(4) no
C10 C11 C12 C13 0.8(4) no
C22 C17 C18 C19 -0.2(4) no
C16 C17 C18 C19 -179.3(2) no
C18 C17 C22 C21 0.6(4) no
C16 C17 C22 C21 179.7(2) no
C1 C6 C5 C4 -1.4(4) no
C7 C6 C5 C4 -179.3(2) no
C17 C18 C19 C20 -0.5(4) no
C18 C19 C20 C21 0.7(5) no
C5 C6 C1 C2 1.1(4) no
C7 C6 C1 C2 179.1(3) no
N2 C31 C30 C29 -0.3(5) no
C19 C20 C21 C22 -0.3(5) no
C17 C22 C21 C20 -0.4(5) no
C31 C30 C29 C28 0.1(5) no
C27 C28 C29 C30 0.5(5) no
C2 C3 C4 C5 0.5(5) no
C6 C5 C4 C3 0.6(5) no
C4 C3 C2 C1 -0.8(5) no
C6 C1 C2 C3 -0.1(5) no
C9 C8 N1 C7 -167.25(17) no
C9 C8 N1 C15 61.3(2) no
C6 C7 N1 C8 70.4(2) no
C6 C7 N1 C15 -158.48(17) no
C16 C15 N1 C8 62.5(2) no
C23 C15 N1 C8 -169.63(17) no
C16 C15 N1 C7 -67.1(2) no
C23 C15 N1 C7 60.7(2) no
C28 C27 N2 C31 0.5(4) no
C26 C27 N2 C31 179.4(2) no
C30 C31 N2 C27 0.0(4) no
